data_1101117
loop_
_publ_author_name
'Francisco Hueso-Ure\~na'
'Sonia B. Jim\'enez-Pulido'
'Miguel N. Moreno-Carretero'
'Miguel Quir\'os'
'Juan M. Salas'

_publ_section_title
;
 Synthesis and structural studies on metal nitrate complexes with
 1,3-dimethyllumazine and 1,3,6,7-tetramethyllumazine: crystal
 structure of two new cobalt(II) and copper(II)
 three-dimensionally hydrogen-bonded complexes and a cadmium(II)
 complex with unusual geometry
;
_journal_name_full 'Inorganica Chimica Acta'
_journal_page_first 103
_journal_page_last 110
_journal_paper_doi 10.1016/S0020-1693(97)06134-3
_journal_volume 277
_journal_year 1998
_chemical_formula_sum 'C20 H24 Cd N10 O10'
_chemical_formula_weight 676.89
_space_group_IT_number 14
_symmetry_cell_setting monoclinic
_symmetry_space_group_name_Hall '-P 2ybc'
_symmetry_space_group_name_H-M 'P 1 21/c 1'
_cell_angle_alpha 90.00
_cell_angle_beta 106.894(3)
_cell_angle_gamma 90.00
_cell_formula_units_Z 2
_cell_length_a 8.5689(4)
_cell_length_b 18.5279(9)
_cell_length_c 8.6209(3)
_cell_measurement_temperature 293(2)
_cell_volume 1309.62(10)
_diffrn_ambient_temperature 293(2)
_exptl_crystal_density_diffrn 1.717
_refine_ls_R_factor_obs 0.0299
_refine_ls_wR_factor_obs 0.0795
_cod_depositor_comments
;
The following automatic conversions were performed:
'_symmetry_cell_setting' value 'Monoclinic' changed to 'monoclinic'
according to '/home/saulius/struct/CIF-dictionaries/cif_core.dic'
dictionary named 'cif_core.dic' version 2.4.1 from 2010-06-29.

Automatic conversion script
Id: cif_fix_enum 1527 2010-12-29 10:47:43Z saulius 
;
_cod_original_sg_symbol_H-M 'P 21/c'
_cod_database_code 1101117

loop_
_symmetry_equiv_pos_as_xyz
'x, y, z'
'-x, y+1/2, -z+1/2'
'-x, -y, -z'
'x, -y-1/2, z-1/2'

loop_
_atom_site_aniso_label
_atom_site_aniso_U_11
_atom_site_aniso_U_22
_atom_site_aniso_U_33
_atom_site_aniso_U_23
_atom_site_aniso_U_13
_atom_site_aniso_U_12
Cd 0.0370(4) 0.0353(5) 0.0281(4) 0.0054(2) 0.0050(3) 0.0046(2)
N1 0.043(3) 0.037(2) 0.033(2) 0.010(2) 0.005(2) 0.006(2)
C1 0.063(4) 0.060(3) 0.073(4) 0.031(3) 0.008(3) 0.008(3)
C1A 0.042(3) 0.035(3) 0.022(2) 0.001(2) 0.006(2) 0.003(2)
C2 0.058(3) 0.032(3) 0.024(2) 0.003(2) 0.011(2) 0.003(2)
O2 0.069(2) 0.039(2) 0.043(2) 0.010(2) 0.015(2) -0.003(2)
N3 0.041(2) 0.034(2) 0.033(2) 0.001(2) 0.010(2) -0.004(2)
C3 0.045(3) 0.056(3) 0.068(4) 0.015(3) 0.005(3) -0.007(3)
C4 0.046(3) 0.032(3) 0.024(2) -0.006(2) 0.014(2) -0.002(2)
O4 0.036(2) 0.040(2) 0.039(2) 0.012(2) 0.002(2) 0.0048(15)
C4A 0.040(3) 0.030(3) 0.020(2) -0.001(2) 0.008(2) 0.002(2)
N5 0.039(2) 0.032(2) 0.026(2) -0.001(2) 0.008(2) 0.001(2)
C6 0.040(3) 0.040(3) 0.023(3) 0.001(2) 0.004(2) -0.001(3)
C61 0.049(3) 0.050(3) 0.053(3) 0.008(3) 0.009(3) -0.007(2)
C7 0.039(3) 0.044(3) 0.026(2) -0.006(2) 0.008(2) -0.003(2)
C71 0.044(3) 0.064(4) 0.048(3) 0.004(3) 0.010(2) 0.000(3)
N8 0.037(2) 0.048(3) 0.031(2) 0.001(2) 0.004(2) 0.004(2)
N1N 0.073(4) 0.047(3) 0.048(3) 0.005(2) 0.017(3) 0.005(3)
O1N 0.096(3) 0.075(3) 0.050(2) -0.014(2) 0.021(2) -0.028(2)
O2N 0.075(3) 0.085(3) 0.087(3) 0.017(2) 0.004(3) 0.022(2)
O3N 0.166(5) 0.087(3) 0.079(3) -0.040(3) 0.069(3) 0.003(3)

loop_
_atom_site_label
_atom_site_type_symbol
_atom_site_fract_x
_atom_site_fract_y
_atom_site_fract_z
_atom_site_U_iso_or_equiv
_atom_site_thermal_displace_type
_atom_site_occupancy
_atom_site_calc_flag
_atom_site_refinement_flags
_atom_site_disorder_group
Cd Cd 0.5000 0.5000 0.5000 0.0344(4) Uani 1 d S .
N1 N 0.7947(4) 0.2919(2) 0.9424(4) 0.0388(9) Uani 1 d . .
C1 C 0.9223(7) 0.2493(3) 1.0544(7) 0.068(2) Uani 1 d . .
H11 H 0.9305(28) 0.2630(12) 1.1638(7) 0.081 Uiso 1 calc R .
H12 H 1.0247(9) 0.2579(14) 1.0332(27) 0.081 Uiso 1 calc R .
H13 H 0.8956(20) 0.1989(3) 1.0397(27) 0.081 Uiso 1 calc R .
C1A C 0.8286(5) 0.3546(2) 0.8757(5) 0.0337(11) Uani 1 d . .
C2 C 0.6381(6) 0.2687(3) 0.9206(5) 0.0385(11) Uani 1 d . .
O2 O 0.6061(4) 0.2167(2) 0.9910(4) 0.0508(9) Uani 1 d . .
N3 N 0.5150(4) 0.3076(2) 0.8102(4) 0.0362(9) Uani 1 d . .
C3 C 0.3495(6) 0.2783(3) 0.7777(7) 0.0591(14) Uani 1 d . .
H31 H 0.3053(15) 0.2917(14) 0.8640(19) 0.071 Uiso 1 calc R .
H32 H 0.3531(7) 0.2267(3) 0.7708(36) 0.071 Uiso 1 calc R .
H33 H 0.2817(11) 0.2974(13) 0.6771(19) 0.071 Uiso 1 calc R .
C4 C 0.5372(6) 0.3691(2) 0.7309(5) 0.0329(11) Uani 1 d . .
O4 O 0.4239(4) 0.4010(2) 0.6356(4) 0.0404(8) Uani 1 d . .
C4A C 0.7042(5) 0.3941(2) 0.7719(5) 0.0301(11) Uani 1 d . .
N5 N 0.7349(4) 0.4557(2) 0.7053(4) 0.0328(9) Uani 1 d . .
C6 C 0.8867(6) 0.4793(3) 0.7408(5) 0.0357(12) Uani 1 d . .
C61 C 0.9165(6) 0.5494(3) 0.6669(6) 0.0517(13) Uani 1 d . .
H611 H 1.0073(22) 0.5442(5) 0.6238(30) 0.062 Uiso 1 calc R .
H612 H 0.9402(34) 0.5864(4) 0.7485(10) 0.062 Uiso 1 calc R .
H613 H 0.8211(14) 0.5626(8) 0.5814(24) 0.062 Uiso 1 calc R .
C7 C 1.0118(5) 0.4383(2) 0.8451(5) 0.0369(11) Uani 1 d . .
C71 C 1.1847(6) 0.4623(3) 0.8877(6) 0.0526(13) Uani 1 d . .
H711 H 1.1903(7) 0.5133(4) 0.9076(35) 0.063 Uiso 1 calc R .
H712 H 1.2284(12) 0.4516(14) 0.7996(15) 0.063 Uiso 1 calc R .
H713 H 1.2470(9) 0.4374(12) 0.9833(20) 0.063 Uiso 1 calc R .
N8 N 0.9836(4) 0.3767(2) 0.9120(4) 0.0397(10) Uani 1 d . .
N1N N 0.4145(7) 0.5959(2) 0.7388(6) 0.0561(12) Uani 1 d . .
O1N O 0.3153(5) 0.5603(2) 0.6324(5) 0.0737(11) Uani 1 d . .
O2N O 0.5585(6) 0.5901(3) 0.7380(5) 0.0864(13) Uani 1 d . .
O3N O 0.3734(7) 0.6332(3) 0.8349(5) 0.103(2) Uani 1 d . .

loop_
_geom_bond_atom_site_label_1
_geom_bond_atom_site_label_2
_geom_bond_distance
_geom_bond_site_symmetry_2
_geom_bond_publ_flag
Cd O4 2.366(3) . ?
Cd O4 2.366(3) 3_666 ?
Cd N5 2.406(3) . ?
Cd N5 2.406(3) 3_666 ?
Cd O1N 2.471(4) . ?
Cd O1N 2.471(4) 3_666 ?
Cd O2N 2.579(5) 3_666 ?
Cd O2N 2.579(5) . ?
N1 C1A 1.365(5) . ?
N1 C2 1.369(6) . ?
N1 C1 1.462(6) . ?
C1A N8 1.337(6) . ?
C1A C4A 1.385(6) . ?
C2 O2 1.213(5) . ?
C2 N3 1.397(6) . ?
N3 C4 1.371(6) . ?
N3 C3 1.467(6) . ?
C4 O4 1.225(5) . ?
C4 C4A 1.447(6) . ?
C4A N5 1.337(5) . ?
N5 C6 1.322(6) . ?
C6 C7 1.406(7) . ?
C6 C61 1.501(7) . ?
C7 N8 1.332(6) . ?
C7 C71 1.487(7) . ?
N1N O3N 1.207(6) . ?
N1N O2N 1.241(6) . ?
N1N O1N 1.243(6) . ?
